data_7102329
loop_
_publ_author_name
'Santiso-Qui\~nones, Gustavo'
'Reisinger, Andreas'
'Slattery, John'
'Krossing, Ingo'

_publ_section_title
;
 Homoleptic Cu-phosphorus and Cu-ethene complexes.
;
_journal_issue 47
_journal_name_full 'Chemical communications (Cambridge, England)'
_journal_page_first 5046
_journal_page_last 5048
_journal_paper_doi 10.1039/b710899k
_journal_year 2007
_chemical_formula_moiety 'C16 Ag1 Al1 F36 O4 P8'
_chemical_formula_sum 'C16 Ag Al F36 O4 P8'
_chemical_formula_weight 1322.77
_chemical_name_systematic
;
?
;
_space_group_IT_number 19
_symmetry_cell_setting orthorhombic
_symmetry_space_group_name_Hall 'P 2ac 2ab'
_symmetry_space_group_name_H-M 'P 21 21 21'
_atom_sites_solution_primary direct
_atom_sites_solution_secondary difmap
_audit_creation_method SHELXL-97
_cell_angle_alpha 90.00
_cell_angle_beta 90.00
_cell_angle_gamma 90.00
_cell_formula_units_Z 8
_cell_length_a 11.614(2)
_cell_length_b 17.324(4)
_cell_length_c 38.299(8)
_cell_measurement_temperature 100(2)
_cell_volume 7706(3)
_computing_cell_refinement 'Dirax/lsq (Duisenberg & Schreurs 1989-2000)'
_computing_data_collection 'Collect (Bruker AXS BV, 1997-2004)'
_computing_data_reduction 'EvalCCD (Duisenberg & Schreurs 1990-2000)'
_computing_molecular_graphics 'SHELXTL (Bruker, 2001)'
_computing_publication_material 'SHELXTL (Bruker, 2001)'
_computing_structure_refinement 'SHELXTL (Bruker, 2001)'
_computing_structure_solution 'SHELXTL (Bruker, 2001)'
_diffrn_ambient_temperature 100(2)
_diffrn_detector_area_resol_mean 'frames each covering 0.5\% in\w'
_diffrn_measured_fraction_theta_full 0.996
_diffrn_measured_fraction_theta_max 0.996
_diffrn_measurement_device_type 'Bruker APEX II CCD area detector at 100K'
_diffrn_measurement_method 'APEXII (Bruker, 2005)'
_diffrn_radiation_monochromator graphite
_diffrn_radiation_source 'FR590 Sealed Tube Generator'
_diffrn_radiation_type MoK\a
_diffrn_radiation_wavelength 0.71073
_diffrn_reflns_av_R_equivalents 0.1090
_diffrn_reflns_av_sigmaI/netI 0.0458
_diffrn_reflns_limit_h_max 15
_diffrn_reflns_limit_h_min -15
_diffrn_reflns_limit_k_max 22
_diffrn_reflns_limit_k_min -22
_diffrn_reflns_limit_l_max 49
_diffrn_reflns_limit_l_min -49
_diffrn_reflns_number 293914
_diffrn_reflns_theta_full 27.54
_diffrn_reflns_theta_max 27.54
_diffrn_reflns_theta_min 1.29
_exptl_absorpt_coefficient_mu 1.083
_exptl_absorpt_correction_T_max 0.805
_exptl_absorpt_correction_T_min 0.68745
_exptl_absorpt_correction_type multi-scan
_exptl_absorpt_process_details 'SADABS (Sheldrick, 1996)'
_exptl_crystal_colour Colourless
_exptl_crystal_density_diffrn 2.280
_exptl_crystal_density_method 'not measured'
_exptl_crystal_description Blocks
_exptl_crystal_F_000 5056
_exptl_crystal_size_max 0.3
_exptl_crystal_size_mid 0.2
_exptl_crystal_size_min 0.2
_refine_diff_density_max 1.382
_refine_diff_density_min -1.307
_refine_diff_density_rms 0.142
_refine_ls_abs_structure_details 'Flack H D (1983), Acta Cryst. A39, 876-881'
_refine_ls_abs_structure_Flack 0.51(3)
_refine_ls_extinction_method none
_refine_ls_goodness_of_fit_ref 1.222
_refine_ls_matrix_type full
_refine_ls_number_parameters 1299
_refine_ls_number_reflns 17675
_refine_ls_number_restraints 318
_refine_ls_restrained_S_all 1.217
_refine_ls_R_factor_all 0.0784
_refine_ls_R_factor_gt 0.0649
_refine_ls_shift/su_max 0.006
_refine_ls_shift/su_mean 0.000
_refine_ls_structure_factor_coef Fsqd
_refine_ls_weighting_details 'calc w=1/[\s^2^(Fo^2^)+(0.0242P)^2^+44.8770P] where P=(Fo^2^+2Fc^2^)/3'
_refine_ls_weighting_scheme calc
_refine_ls_wR_factor_gt 0.1302
_refine_ls_wR_factor_ref 0.1369
_reflns_number_gt 15206
_reflns_number_total 17675
_reflns_threshold_expression >2sigma(I)
_cod_data_source_file b710899k.txt
_cod_data_source_block sad
_cod_depositor_comments
;
The following automatic conversions were performed:
'_symmetry_cell_setting' value 'Orthorhombic' changed to 'orthorhombic'
according to '/home/saulius/struct/CIF-dictionaries/cif_core.dic'
dictionary named 'cif_core.dic' version 2.4.1 from 2010-06-29.

Automatic conversion script
Id: cif_fix_enum 1527 2010-12-29 10:47:43Z saulius 
;
_cod_original_sg_symbol_H-M P212121
_cod_original_formula_sum 'C16 Ag1 Al1 F36 O4 P8'
_cod_database_code 7102329

loop_
_symmetry_equiv_pos_as_xyz
'x, y, z'
'-x+1/2, -y, z+1/2'
'-x, y+1/2, -z+1/2'
'x+1/2, -y+1/2, -z'

loop_
_atom_site_label
_atom_site_type_symbol
_atom_site_fract_x
_atom_site_fract_y
_atom_site_fract_z
_atom_site_U_iso_or_equiv
_atom_site_adp_type
_atom_site_occupancy
_atom_site_symmetry_multiplicity
_atom_site_calc_flag
_atom_site_refinement_flags
_atom_site_disorder_assembly
_atom_site_disorder_group
Ag1 Ag 0.27367(6) 0.50924(3) 0.039236(16) 0.03148(14) Uani 1 1 d . . .
Ag2 Ag 0.73496(5) 0.99226(3) 0.209223(15) 0.02797(13) Uani 1 1 d . . .
Al1 Al 0.78184(16) 0.49761(10) 0.12614(5) 0.0142(4) Uani 1 1 d . . .
Al2 Al 0.27580(16) 0.00335(10) 0.12397(5) 0.0142(4) Uani 1 1 d . . .
C1 C 0.7812(7) 0.3635(4) 0.07853(17) 0.0181(14) Uani 1 1 d . . .
C2 C 0.8311(7) 0.2809(4) 0.0866(2) 0.0246(16) Uani 1 1 d . . .
C3 C 0.8511(6) 0.3994(4) 0.04757(19) 0.0226(15) Uani 1 1 d . . .
C4 C 0.6530(6) 0.3553(5) 0.0677(2) 0.0282(18) Uani 1 1 d U . .
C5 C 0.8162(6) 0.6403(4) 0.08437(18) 0.0171(14) Uani 1 1 d . . .
C6 C 0.8799(6) 0.6437(4) 0.04801(19) 0.0211(15) Uani 1 1 d . . .
C7 C 0.8835(8) 0.6913(4) 0.1111(2) 0.0284(18) Uani 1 1 d . . .
C8 C 0.6948(7) 0.6710(4) 0.0802(2) 0.0269(17) Uani 1 1 d . . .
C9 C 0.5596(5) 0.5091(4) 0.16512(17) 0.0186(13) Uani 1 1 d . . .
C10 C 0.4598(6) 0.5679(4) 0.1580(2) 0.0250(16) Uani 1 1 d . . .
C11 C 0.6106(6) 0.5233(4) 0.20209(19) 0.0250(16) Uani 1 1 d . . .
C12 C 0.5087(6) 0.4250(4) 0.1630(2) 0.0247(16) Uani 1 1 d . . .
C13 C 0.9716(6) 0.4766(4) 0.17637(19) 0.0203(15) Uani 1 1 d . . .
C14 C 1.0790(7) 0.4958(6) 0.1544(3) 0.043(2) Uani 1 1 d . . .
C15 C 0.9811(8) 0.5156(6) 0.2132(2) 0.041(2) Uani 1 1 d . . .
C16 C 0.9705(8) 0.3871(5) 0.1823(3) 0.045(3) Uani 1 1 d . . .
C17 C 0.2626(7) -0.1381(4) 0.16719(18) 0.0203(15) Uani 1 1 d . . .
C18 C 0.3123(8) -0.1945(4) 0.1394(2) 0.0303(18) Uani 1 1 d U . .
C19 C 0.1320(7) -0.1551(4) 0.1725(2) 0.0283(18) Uani 1 1 d . . .
C20 C 0.3264(7) -0.1505(4) 0.2025(2) 0.0270(17) Uani 1 1 d . . .
C21 C 0.0801(6) 0.0080(4) 0.07436(17) 0.0183(13) Uani 1 1 d . . .
C25 C 0.4984(5) 0.0059(4) 0.08576(17) 0.0172(13) Uani 1 1 d . . .
C26 C 0.5229(7) 0.0961(4) 0.0870(2) 0.0274(17) Uani 1 1 d . . .
C27 C 0.5168(5) -0.0229(4) 0.04788(19) 0.0193(14) Uani 1 1 d . . .
C28 C 0.5844(7) -0.0351(5) 0.1110(2) 0.0302(18) Uani 1 1 d . . .
C29 C 0.2684(6) 0.1398(3) 0.16976(18) 0.0157(13) Uani 1 1 d . . .
C30 C 0.1382(6) 0.1410(4) 0.1792(2) 0.0237(16) Uani 1 1 d . . .
C31 C 0.3393(7) 0.1118(4) 0.20243(18) 0.0226(15) Uani 1 1 d . . .
C32 C 0.3066(7) 0.2244(4) 0.1602(2) 0.0247(16) Uani 1 1 d . . .
F1 F 0.7948(5) 0.2560(2) 0.11752(12) 0.0344(11) Uani 1 1 d . . .
F2 F 0.9445(4) 0.2816(2) 0.08680(13) 0.0327(11) Uani 1 1 d . . .
F3 F 0.7966(5) 0.2284(2) 0.06230(13) 0.0389(12) Uani 1 1 d . . .
F4 F 0.9521(4) 0.4256(3) 0.05763(12) 0.0278(10) Uani 1 1 d . . .
F5 F 0.8697(4) 0.3473(2) 0.02155(11) 0.0330(11) Uani 1 1 d . . .
F6 F 0.7913(4) 0.4576(2) 0.03297(11) 0.0332(11) Uani 1 1 d . . .
F7 F 0.5955(4) 0.3078(3) 0.08913(14) 0.0397(13) Uani 1 1 d . . .
F8 F 0.5998(4) 0.4244(3) 0.06999(13) 0.0393(12) Uani 1 1 d . . .
F9 F 0.6387(4) 0.3303(3) 0.03523(13) 0.0398(12) Uani 1 1 d . . .
F10 F 0.8117(4) 0.6213(2) 0.02236(11) 0.0299(10) Uani 1 1 d . . .
F11 F 0.9148(4) 0.7174(2) 0.04051(12) 0.0319(10) Uani 1 1 d . . .
F12 F 0.9744(4) 0.6005(2) 0.04780(12) 0.0304(10) Uani 1 1 d . . .
F13 F 0.8516(5) 0.6733(2) 0.14367(11) 0.0357(12) Uani 1 1 d . . .
F14 F 0.9973(4) 0.6811(3) 0.10844(13) 0.0338(11) Uani 1 1 d . . .
F15 F 0.8623(4) 0.7668(2) 0.10660(13) 0.0351(11) Uani 1 1 d U . .
F16 F 0.6250(4) 0.6178(3) 0.06516(14) 0.0352(12) Uani 1 1 d . . .
F17 F 0.6463(4) 0.6884(3) 0.11074(14) 0.0358(12) Uani 1 1 d . . .
F18 F 0.6876(4) 0.7349(2) 0.06001(13) 0.0340(11) Uani 1 1 d . . .
F19 F 0.3651(4) 0.5509(3) 0.17566(13) 0.0333(11) Uani 1 1 d . . .
F20 F 0.4370(4) 0.5706(3) 0.12422(13) 0.0357(11) Uani 1 1 d . . .
F21 F 0.4951(4) 0.6397(2) 0.16738(13) 0.0324(11) Uani 1 1 d . . .
F22 F 0.5288(4) 0.5356(3) 0.22614(12) 0.0350(11) Uani 1 1 d . . .
F23 F 0.6805(4) 0.5841(2) 0.20236(11) 0.0279(10) Uani 1 1 d . . .
F24 F 0.6720(4) 0.4617(3) 0.21292(11) 0.0337(11) Uani 1 1 d . . .
F25 F 0.4411(4) 0.4169(3) 0.13537(12) 0.0326(11) Uani 1 1 d . . .
F26 F 0.4498(4) 0.4064(3) 0.19153(13) 0.0385(12) Uani 1 1 d . . .
F27 F 0.5956(4) 0.3740(2) 0.15994(12) 0.0326(11) Uani 1 1 d . . .
F28 F 1.0601(4) 0.4900(4) 0.12058(13) 0.0506(14) Uani 1 1 d . . .
F29 F 1.1051(5) 0.5742(3) 0.15981(19) 0.0657(19) Uani 1 1 d U . .
F30 F 1.1738(4) 0.4558(3) 0.16217(16) 0.0477(14) Uani 1 1 d U . .
F31 F 0.9555(5) 0.5878(3) 0.21252(16) 0.0559(17) Uani 1 1 d . . .
F32 F 1.0916(5) 0.5079(3) 0.22608(14) 0.0518(14) Uani 1 1 d . . .
F33 F 0.9097(5) 0.4815(4) 0.23587(14) 0.0669(19) Uani 1 1 d . . .
F34 F 1.0001(5) 0.3527(3) 0.15063(19) 0.066(2) Uani 1 1 d . . .
F35 F 1.0443(5) 0.3611(3) 0.20537(15) 0.0484(14) Uani 1 1 d . . .
F36 F 0.8655(4) 0.3630(3) 0.18867(17) 0.0541(16) Uani 1 1 d . . .
F37 F 0.2816(5) -0.1705(2) 0.10730(12) 0.0412(13) Uani 1 1 d . . .
F38 F 0.4260(4) -0.1969(3) 0.14078(14) 0.0405(13) Uani 1 1 d . . .
F39 F 0.2715(5) -0.2669(2) 0.14316(12) 0.0391(12) Uani 1 1 d . . .
F40 F 0.0777(4) -0.1639(3) 0.14177(14) 0.0398(13) Uani 1 1 d . . .
F41 F 0.1139(4) -0.2193(3) 0.19151(14) 0.0385(12) Uani 1 1 d . . .
F42 F 0.0803(4) -0.0962(3) 0.18919(14) 0.0385(12) Uani 1 1 d . . .
F43 F 0.4280(4) -0.1156(3) 0.20244(13) 0.0352(11) Uani 1 1 d . . .
F44 F 0.2661(5) -0.1242(2) 0.22916(11) 0.0369(12) Uani 1 1 d . . .
F45 F 0.3469(4) -0.2268(2) 0.20862(12) 0.0322(10) Uani 1 1 d . . .
F55 F 0.5430(4) 0.1188(3) 0.11925(14) 0.0426(13) Uani 1 1 d . . .
F56 F 0.4326(5) 0.1346(3) 0.07453(14) 0.0425(13) Uani 1 1 d . . .
F57 F 0.6145(4) 0.1140(3) 0.06754(14) 0.0434(13) Uani 1 1 d . . .
F58 F 0.4732(4) -0.0935(3) 0.04341(13) 0.0369(12) Uani 1 1 d . . .
F59 F 0.4685(4) 0.0232(3) 0.02433(12) 0.0379(12) Uani 1 1 d . . .
F60 F 0.6311(4) -0.0285(3) 0.03944(12) 0.0329(11) Uani 1 1 d . . .
F61 F 0.6894(3) -0.0060(4) 0.10938(13) 0.0443(13) Uani 1 1 d U . .
F62 F 0.5905(4) -0.1103(3) 0.10334(14) 0.0428(13) Uani 1 1 d . . .
F63 F 0.5473(4) -0.0288(3) 0.14379(12) 0.0388(12) Uani 1 1 d . . .
F64 F 0.0779(4) 0.1839(3) 0.15653(13) 0.0312(11) Uani 1 1 d . . .
F65 F 0.0950(4) 0.0689(2) 0.17741(12) 0.0293(10) Uani 1 1 d . . .
F66 F 0.1172(4) 0.1678(3) 0.21116(12) 0.0350(11) Uani 1 1 d . . .
F67 F 0.2852(4) 0.0528(2) 0.21800(11) 0.0281(10) Uani 1 1 d . . .
F68 F 0.4433(4) 0.0883(2) 0.19305(12) 0.0259(10) Uani 1 1 d . . .
F69 F 0.3526(4) 0.1686(2) 0.22647(11) 0.0315(11) Uani 1 1 d . . .
F70 F 0.2641(4) 0.2771(2) 0.18262(12) 0.0321(11) Uani 1 1 d . . .
F71 F 0.2736(4) 0.2433(2) 0.12836(11) 0.0309(10) Uani 1 1 d . . .
F72 F 0.4217(4) 0.2308(2) 0.16142(12) 0.0300(10) Uani 1 1 d . . .
O1 O 0.7945(4) 0.4068(2) 0.10762(12) 0.0207(11) Uani 1 1 d . . .
O2 O 0.8178(4) 0.5654(3) 0.09430(12) 0.0189(10) Uani 1 1 d . . .
O3 O 0.6421(4) 0.5191(3) 0.14024(12) 0.0165(9) Uani 1 1 d . . .
O4 O 0.8742(4) 0.5019(3) 0.16159(12) 0.0189(10) Uani 1 1 d . . .
O5 O 0.2787(4) -0.0635(2) 0.15777(11) 0.0168(9) Uani 1 1 d . . .
O6 O 0.1454(4) -0.0075(3) 0.10265(11) 0.0182(9) Uani 1 1 d . A .
O7 O 0.3879(4) -0.0100(3) 0.09437(11) 0.0176(9) Uani 1 1 d . . .
O8 O 0.2909(4) 0.0943(2) 0.14184(12) 0.0176(10) Uani 1 1 d . . .
P1 P 0.70700(19) 0.85967(11) 0.23761(5) 0.0255(4) Uani 1 1 d . . .
P2 P 0.7826(2) 0.86284(11) 0.18095(5) 0.0261(4) Uani 1 1 d . . .
P3 P 0.83931(19) 0.78010(11) 0.22007(6) 0.0278(5) Uani 1 1 d . . .
P4 P 0.6639(2) 0.77355(12) 0.19865(7) 0.0355(5) Uani 1 1 d . . .
P5 P 0.69889(18) 1.12070(10) 0.23997(5) 0.0247(4) Uani 1 1 d . . .
P6 P 0.6727(2) 1.21590(12) 0.20388(7) 0.0364(6) Uani 1 1 d . . .
P7 P 0.84258(18) 1.19778(11) 0.22857(6) 0.0277(4) Uani 1 1 d . . .
P8 P 0.38576(18) 0.72094(12) 0.04410(7) 0.0314(5) Uani 1 1 d . . .
P9 P 0.25810(19) 0.64288(11) 0.06663(5) 0.0251(4) Uani 1 1 d . . .
P10 P 0.3135(2) 0.63727(11) 0.00788(6) 0.0307(5) Uani 1 1 d . . .
P11 P 0.20430(19) 0.72801(12) 0.02841(6) 0.0340(5) Uani 1 1 d . . .
P12 P 0.2761(2) 0.38172(11) 0.00600(5) 0.0315(5) Uani 1 1 d . . .
P13 P 0.2497(3) 0.37550(12) 0.06622(5) 0.0398(6) Uani 1 1 d . . .
P14 P 0.1630(2) 0.29929(13) 0.03017(8) 0.0422(6) Uani 1 1 d . . .
P15 P 0.3495(2) 0.29030(13) 0.03715(8) 0.0427(6) Uani 1 1 d . . .
P16 P 0.7877(2) 1.12515(11) 0.18520(6) 0.0325(5) Uani 1 1 d . . .
C22 C 0.0969(9) -0.0564(6) 0.0462(3) 0.0260(17) Uani 0.766(7) 1 d PU A 1
C23 C -0.0476(8) 0.0106(6) 0.0856(3) 0.0272(17) Uani 0.766(7) 1 d PU A 1
C24 C 0.1130(9) 0.0882(6) 0.0571(3) 0.0253(17) Uani 0.766(7) 1 d PU A 1
F46 F 0.2084(13) -0.0704(7) 0.0409(3) 0.028(2) Uani 0.766(7) 1 d PU A 1
F47 F 0.0527(6) -0.0371(5) 0.0147(2) 0.0332(16) Uani 0.766(7) 1 d PU A 1
F48 F 0.0412(7) -0.1208(4) 0.0562(2) 0.0335(16) Uani 0.766(7) 1 d PU A 1
F49 F -0.1217(8) 0.0057(4) 0.0588(2) 0.0295(16) Uani 0.766(7) 1 d PU A 1
F50 F -0.0711(12) -0.0455(7) 0.1094(3) 0.0257(19) Uani 0.766(7) 1 d PU A 1
F51 F -0.0737(7) 0.0764(5) 0.1024(2) 0.0339(17) Uani 0.766(7) 1 d PU A 1
F52 F 0.0315(6) 0.1135(4) 0.03505(19) 0.0320(15) Uani 0.766(7) 1 d PU A 1
F53 F 0.2099(7) 0.0831(4) 0.0390(2) 0.0319(16) Uani 0.766(7) 1 d PU A 1
F54 F 0.1315(9) 0.1408(8) 0.0817(3) 0.0266(19) Uani 0.766(7) 1 d PU A 1
C22' C 0.147(3) -0.005(2) 0.0402(8) 0.029(2) Uani 0.234(7) 1 d PU A 2
C23' C -0.034(3) -0.047(2) 0.0777(9) 0.028(3) Uani 0.234(7) 1 d PU A 2
C24' C 0.034(3) 0.096(2) 0.0782(9) 0.029(2) Uani 0.234(7) 1 d PU A 2
F46' F 0.224(3) 0.0532(14) 0.0357(7) 0.030(3) Uani 0.234(7) 1 d PU A 2
F47' F 0.079(2) -0.0089(15) 0.0129(7) 0.028(3) Uani 0.234(7) 1 d PU A 2
F48' F 0.200(5) -0.082(3) 0.0479(11) 0.028(3) Uani 0.234(7) 1 d PU A 2
F49' F -0.112(3) -0.0210(15) 0.0551(9) 0.028(3) Uani 0.234(7) 1 d PU A 2
F50' F -0.007(2) -0.1163(14) 0.0663(7) 0.030(4) Uani 0.234(7) 1 d PU A 2
F51' F -0.072(4) -0.059(2) 0.1022(10) 0.026(3) Uani 0.234(7) 1 d PU A 2
F52' F -0.009(2) 0.1212(13) 0.0486(6) 0.027(3) Uani 0.234(7) 1 d PU A 2
F53' F 0.107(3) 0.143(3) 0.0873(11) 0.027(3) Uani 0.234(7) 1 d PU A 2
F54' F -0.043(2) 0.0997(16) 0.1036(9) 0.030(3) Uani 0.234(7) 1 d PU A 2

loop_
_atom_site_aniso_label
_atom_site_aniso_U_11
_atom_site_aniso_U_22
_atom_site_aniso_U_33
_atom_site_aniso_U_23
_atom_site_aniso_U_13
_atom_site_aniso_U_12
Ag1 0.0439(3) 0.0120(2) 0.0385(3) -0.0001(2) -0.0016(3) -0.0015(3)
Ag2 0.0353(3) 0.0114(2) 0.0372(3) -0.0009(2) -0.0052(3) -0.0014(2)
Al1 0.0148(9) 0.0096(9) 0.0182(9) 0.0003(7) -0.0004(7) -0.0004(8)
Al2 0.0151(8) 0.0094(8) 0.0181(9) -0.0005(7) 0.0011(7) 0.0007(8)
C1 0.023(4) 0.016(3) 0.015(3) -0.004(2) 0.002(3) -0.009(3)
C2 0.033(5) 0.012(3) 0.029(4) -0.004(3) 0.009(3) 0.000(3)
C3 0.021(4) 0.018(3) 0.028(4) -0.002(3) 0.009(3) 0.003(3)
C4 0.011(3) 0.045(4) 0.029(4) -0.017(3) 0.000(3) -0.005(3)
C5 0.022(4) 0.010(3) 0.019(3) 0.003(3) -0.001(3) -0.008(3)
C6 0.026(4) 0.012(3) 0.025(4) 0.005(3) 0.003(3) -0.007(3)
C7 0.045(5) 0.012(3) 0.029(4) -0.002(3) -0.008(4) -0.006(3)
C8 0.030(5) 0.011(3) 0.040(5) 0.007(3) -0.003(4) -0.007(3)
C9 0.014(3) 0.021(3) 0.020(3) 0.000(3) -0.002(3) -0.004(3)
C10 0.017(4) 0.022(4) 0.036(4) -0.007(3) -0.002(3) 0.006(3)
C11 0.024(4) 0.027(4) 0.023(4) 0.001(3) 0.003(3) -0.001(3)
C12 0.021(4) 0.019(4) 0.034(4) -0.002(3) 0.005(3) -0.002(3)
C13 0.018(3) 0.012(3) 0.031(4) 0.000(3) -0.005(3) -0.003(3)
C14 0.017(4) 0.050(6) 0.064(6) 0.007(5) -0.005(4) -0.008(4)
C15 0.040(5) 0.041(5) 0.043(5) -0.010(4) -0.012(4) 0.011(4)
C16 0.029(5) 0.018(4) 0.088(8) 0.013(5) -0.016(5) -0.006(3)
C17 0.029(4) 0.008(3) 0.024(3) 0.001(2) -0.003(3) 0.002(3)
C18 0.055(5) 0.004(3) 0.032(4) 0.000(3) 0.001(4) -0.001(3)
C19 0.028(4) 0.015(3) 0.041(5) 0.009(3) 0.006(4) -0.011(3)
C20 0.033(4) 0.018(3) 0.030(4) 0.005(3) -0.005(3) 0.006(3)
C21 0.017(3) 0.015(3) 0.022(3) 0.004(3) 0.000(3) 0.003(3)
C25 0.014(3) 0.011(3) 0.026(3) -0.004(3) 0.001(2) 0.002(3)
C26 0.028(4) 0.021(4) 0.033(4) 0.000(3) 0.009(3) -0.003(3)
C27 0.008(3) 0.022(3) 0.028(4) -0.003(3) -0.001(3) -0.003(3)
C28 0.025(4) 0.035(4) 0.031(4) 0.006(3) -0.002(3) 0.012(3)
C29 0.016(3) 0.005(3) 0.026(3) 0.001(2) -0.001(3) -0.002(3)
C30 0.019(4) 0.018(3) 0.034(4) 0.000(3) 0.001(3) -0.002(3)
C31 0.031(4) 0.017(3) 0.020(3) -0.001(3) -0.001(3) -0.003(3)
C32 0.033(4) 0.013(3) 0.028(4) -0.005(3) 0.002(3) -0.002(3)
F1 0.055(3) 0.0121(19) 0.036(3) 0.0014(18) 0.010(2) -0.004(2)
F2 0.033(3) 0.020(2) 0.045(3) 0.000(2) 0.007(2) 0.0068(19)
F3 0.056(3) 0.018(2) 0.043(3) -0.013(2) 0.011(2) -0.006(2)
F4 0.022(2) 0.027(2) 0.034(2) -0.0013(19) 0.0059(19) -0.0039(18)
F5 0.055(3) 0.021(2) 0.023(2) -0.0107(18) 0.011(2) -0.003(2)
F6 0.053(3) 0.023(2) 0.024(2) 0.0026(17) -0.002(2) 0.001(2)
F7 0.026(3) 0.044(3) 0.048(3) -0.015(2) 0.010(2) -0.018(2)
F8 0.031(3) 0.042(3) 0.045(3) -0.016(2) -0.004(2) 0.013(2)
F9 0.028(3) 0.059(3) 0.033(3) -0.019(2) -0.003(2) -0.004(2)
F10 0.036(3) 0.031(2) 0.023(2) 0.0024(18) -0.0047(19) -0.008(2)
F11 0.039(3) 0.021(2) 0.036(3) 0.007(2) 0.002(2) -0.0051(19)
F12 0.032(3) 0.023(2) 0.037(3) 0.0038(19) 0.010(2) -0.0011(19)
F13 0.068(4) 0.016(2) 0.023(2) -0.0030(17) 0.000(2) -0.001(2)
F14 0.033(3) 0.024(2) 0.044(3) -0.003(2) -0.010(2) -0.009(2)
F15 0.054(3) 0.0071(18) 0.044(3) 0.0005(18) -0.004(2) -0.0003(19)
F16 0.014(2) 0.035(3) 0.056(3) 0.010(2) -0.007(2) -0.0054(19)
F17 0.031(3) 0.023(2) 0.054(3) 0.007(2) 0.016(2) 0.010(2)
F18 0.031(3) 0.021(2) 0.051(3) 0.019(2) 0.001(2) 0.0079(19)
F19 0.017(2) 0.036(3) 0.048(3) -0.007(2) 0.007(2) 0.0022(19)
F20 0.029(3) 0.040(3) 0.038(3) 0.003(2) -0.010(2) 0.010(2)
F21 0.030(2) 0.013(2) 0.054(3) -0.003(2) 0.003(2) 0.0078(18)
F22 0.030(3) 0.045(3) 0.030(2) -0.011(2) 0.007(2) 0.003(2)
F23 0.028(2) 0.025(2) 0.031(2) -0.0104(18) -0.0030(19) -0.0088(18)
F24 0.043(3) 0.033(2) 0.025(2) 0.0068(19) 0.000(2) 0.007(2)
F25 0.028(2) 0.027(2) 0.043(3) -0.011(2) -0.001(2) -0.016(2)
F26 0.041(3) 0.027(2) 0.047(3) -0.003(2) 0.023(2) -0.011(2)
F27 0.039(3) 0.013(2) 0.046(3) -0.0016(19) 0.011(2) -0.0024(19)
F28 0.035(3) 0.079(4) 0.038(3) 0.004(3) 0.006(2) -0.001(3)
F29 0.050(3) 0.040(3) 0.106(5) 0.028(3) -0.015(3) -0.023(3)
F30 0.011(2) 0.049(3) 0.083(4) 0.006(3) -0.010(2) 0.000(2)
F31 0.053(4) 0.050(3) 0.065(4) -0.030(3) -0.031(3) 0.013(3)
F32 0.051(3) 0.045(3) 0.059(3) -0.011(3) -0.038(3) 0.005(3)
F33 0.060(4) 0.107(6) 0.034(3) 0.014(3) -0.003(3) 0.000(4)
F34 0.058(4) 0.034(3) 0.105(5) -0.030(3) -0.032(4) 0.019(3)
F35 0.047(3) 0.031(3) 0.067(4) 0.017(3) -0.025(3) -0.002(2)
F36 0.034(3) 0.032(3) 0.096(5) 0.030(3) -0.018(3) -0.018(2)
F37 0.080(4) 0.020(2) 0.024(2) -0.0010(18) 0.001(3) 0.004(2)
F38 0.037(3) 0.023(2) 0.061(3) 0.001(2) 0.021(3) 0.009(2)
F39 0.074(4) 0.0088(18) 0.035(3) -0.0011(17) 0.001(3) -0.001(2)
F40 0.043(3) 0.019(2) 0.058(3) 0.005(2) -0.022(3) -0.013(2)
F41 0.033(3) 0.020(2) 0.063(3) 0.014(2) 0.005(2) -0.007(2)
F42 0.016(2) 0.025(2) 0.074(4) -0.001(2) 0.012(2) -0.0046(19)
F43 0.030(3) 0.030(2) 0.046(3) 0.010(2) -0.013(2) -0.006(2)
F44 0.063(3) 0.027(2) 0.020(2) -0.0003(18) 0.006(2) -0.008(2)
F45 0.042(3) 0.016(2) 0.039(3) 0.0122(19) -0.005(2) 0.0046(19)
F55 0.042(3) 0.037(3) 0.050(3) -0.022(2) 0.009(2) -0.020(2)
F56 0.053(3) 0.016(2) 0.059(3) 0.012(2) 0.009(3) 0.008(2)
F57 0.035(3) 0.031(3) 0.065(3) -0.009(2) 0.023(3) -0.015(2)
F58 0.038(3) 0.029(2) 0.044(3) -0.016(2) 0.011(2) -0.015(2)
F59 0.039(3) 0.051(3) 0.024(2) 0.004(2) -0.005(2) 0.009(2)
F60 0.021(2) 0.041(3) 0.037(3) -0.006(2) 0.009(2) -0.0021(19)
F61 0.0081(18) 0.078(4) 0.047(3) 0.003(3) 0.0015(18) -0.005(2)
F62 0.036(3) 0.034(3) 0.058(3) 0.016(2) 0.011(3) 0.024(2)
F63 0.026(2) 0.065(4) 0.026(2) 0.009(2) 0.002(2) 0.004(2)
F64 0.023(2) 0.026(2) 0.045(3) 0.000(2) -0.003(2) 0.0065(19)
F65 0.026(2) 0.015(2) 0.046(3) -0.0020(19) 0.010(2) -0.0059(18)
F66 0.031(3) 0.036(3) 0.037(3) -0.014(2) 0.014(2) -0.002(2)
F67 0.039(3) 0.021(2) 0.025(2) 0.0035(17) -0.002(2) -0.0028(19)
F68 0.016(2) 0.026(2) 0.036(2) -0.0011(19) -0.0007(19) 0.0036(17)
F69 0.047(3) 0.024(2) 0.024(2) -0.0057(18) -0.009(2) -0.004(2)
F70 0.047(3) 0.0116(18) 0.038(2) -0.0077(17) 0.006(2) 0.0045(19)
F71 0.049(3) 0.0128(18) 0.031(2) 0.0047(17) -0.003(2) -0.003(2)
F72 0.033(3) 0.019(2) 0.038(3) -0.0053(19) 0.004(2) -0.0082(19)
O1 0.030(3) 0.012(2) 0.020(2) -0.0032(18) 0.000(2) 0.000(2)
O2 0.025(3) 0.011(2) 0.021(2) 0.0054(18) -0.002(2) 0.0019(19)
O3 0.011(2) 0.017(2) 0.021(2) 0.0014(19) 0.0054(18) 0.0023(18)
O4 0.018(2) 0.013(2) 0.025(2) -0.002(2) -0.0068(18) 0.003(2)
O5 0.024(2) 0.0079(19) 0.019(2) 0.0027(17) -0.001(2) -0.0054(19)
O6 0.016(2) 0.016(2) 0.023(2) 0.003(2) -0.0052(18) -0.003(2)
O7 0.019(2) 0.010(2) 0.024(2) -0.0029(19) 0.0001(19) -0.0005(19)
O8 0.022(3) 0.010(2) 0.021(2) -0.0002(18) 0.004(2) 0.0018(19)
P1 0.0331(12) 0.0155(8) 0.0278(10) -0.0003(7) 0.0073(9) 0.0015(8)
P2 0.0383(12) 0.0176(8) 0.0224(9) 0.0011(7) 0.0040(9) 0.0058(9)
P3 0.0252(11) 0.0199(9) 0.0384(12) 0.0076(9) -0.0027(9) 0.0043(8)
P4 0.0289(11) 0.0154(9) 0.0623(16) -0.0082(10) -0.0088(11) -0.0043(8)
P5 0.0269(11) 0.0136(8) 0.0336(11) 0.0008(8) 0.0077(8) -0.0001(7)
P6 0.0337(12) 0.0158(9) 0.0597(15) 0.0104(10) -0.0123(12) 0.0027(8)
P7 0.0219(10) 0.0188(9) 0.0425(12) -0.0047(8) -0.0012(9) -0.0046(8)
P8 0.0225(10) 0.0199(9) 0.0519(14) -0.0015(9) -0.0049(10) -0.0048(8)
P9 0.0335(12) 0.0164(8) 0.0252(10) 0.0009(7) 0.0020(9) -0.0013(8)
P10 0.0457(14) 0.0177(9) 0.0287(11) -0.0021(8) 0.0096(10) -0.0048(9)
P11 0.0260(11) 0.0236(10) 0.0524(14) 0.0108(9) -0.0003(10) 0.0045(9)
P12 0.0543(14) 0.0173(9) 0.0230(9) 0.0018(7) 0.0049(10) -0.0019(10)
P13 0.078(2) 0.0195(9) 0.0220(10) 0.0013(8) 0.0046(11) -0.0023(11)
P14 0.0289(12) 0.0253(11) 0.0726(18) -0.0134(11) 0.0148(12) -0.0109(9)
P15 0.0370(13) 0.0205(10) 0.0706(18) -0.0051(11) -0.0184(13) 0.0106(9)
P16 0.0509(14) 0.0203(9) 0.0264(10) 0.0000(8) 0.0074(10) -0.0068(10)
C22 0.020(3) 0.030(4) 0.028(4) -0.007(3) 0.001(3) -0.009(3)
C23 0.019(3) 0.033(4) 0.029(3) 0.003(3) 0.002(3) 0.003(3)
C24 0.022(3) 0.025(3) 0.029(4) 0.004(3) -0.004(3) -0.001(3)
F46 0.020(4) 0.034(5) 0.029(5) -0.009(3) 0.002(4) 0.004(3)
F47 0.021(3) 0.049(4) 0.030(3) -0.006(3) -0.002(3) -0.009(3)
F48 0.037(4) 0.017(3) 0.046(4) -0.010(3) 0.000(3) -0.004(3)
F49 0.018(3) 0.037(4) 0.034(3) 0.001(4) -0.005(2) 0.004(4)
F50 0.018(3) 0.034(4) 0.025(4) 0.006(3) 0.002(3) -0.002(3)
F51 0.023(4) 0.041(4) 0.037(3) -0.002(3) 0.003(3) 0.009(3)
F52 0.032(4) 0.032(3) 0.032(4) 0.007(3) -0.008(3) 0.000(3)
F53 0.025(3) 0.037(4) 0.034(3) 0.009(3) 0.011(3) 0.001(3)
F54 0.026(5) 0.017(3) 0.037(5) -0.004(3) 0.004(3) -0.002(3)
C22' 0.022(4) 0.035(5) 0.028(4) -0.002(4) 0.005(4) -0.005(4)
C23' 0.020(5) 0.031(5) 0.034(5) -0.001(5) 0.003(5) 0.006(5)
C24' 0.023(5) 0.030(4) 0.033(4) 0.000(4) -0.002(4) 0.000(4)
F46' 0.029(6) 0.033(6) 0.028(5) 0.005(6) 0.007(5) -0.004(6)
F47' 0.024(6) 0.039(7) 0.020(5) -0.004(6) 0.002(5) -0.017(6)
F48' 0.021(6) 0.033(7) 0.032(7) -0.001(6) 0.005(6) -0.002(6)
F49' 0.016(5) 0.033(7) 0.036(6) 0.001(6) 0.000(5) 0.006(6)
F50' 0.026(7) 0.018(6) 0.046(7) -0.007(6) 0.002(6) 0.001(7)
F51' 0.020(5) 0.029(7) 0.030(7) 0.005(6) 0.006(6) -0.001(6)
F52' 0.023(6) 0.027(5) 0.031(6) 0.004(6) -0.009(5) -0.005(5)
F53' 0.027(7) 0.020(5) 0.034(7) 0.001(6) 0.000(6) -0.005(6)
F54' 0.022(6) 0.034(6) 0.035(5) -0.001(6) -0.001(6) 0.003(6)

loop_
_atom_type_symbol
_atom_type_description
_atom_type_scat_dispersion_real
_atom_type_scat_dispersion_imag
_atom_type_scat_source
C C 0.0033 0.0016 'International Tables Vol C Tables 4.2.6.8 and 6.1.1.4'
O O 0.0106 0.0060 'International Tables Vol C Tables 4.2.6.8 and 6.1.1.4'
F F 0.0171 0.0103 'International Tables Vol C Tables 4.2.6.8 and 6.1.1.4'
Al Al 0.0645 0.0514 'International Tables Vol C Tables 4.2.6.8 and 6.1.1.4'
P P 0.1023 0.0942 'International Tables Vol C Tables 4.2.6.8 and 6.1.1.4'
Ag Ag -0.8971 1.1015 'International Tables Vol C Tables 4.2.6.8 and 6.1.1.4'

loop_
_geom_angle_atom_site_label_1
_geom_angle_atom_site_label_2
_geom_angle_atom_site_label_3
_geom_angle
P9 Ag1 P12 173.46(7)
P9 Ag1 P13 130.57(7)
P12 Ag1 P13 54.32(7)
P9 Ag1 P10 54.54(7)
P12 Ag1 P10 120.90(7)
P13 Ag1 P10 174.00(8)
P2 Ag2 P5 176.28(8)
P2 Ag2 P16 125.97(7)
P5 Ag2 P16 54.52(7)
P2 Ag2 P1 54.52(6)
P5 Ag2 P1 124.41(7)
P16 Ag2 P1 172.53(8)
O4 Al1 O1 107.9(2)
O4 Al1 O2 111.8(2)
O1 Al1 O2 107.8(2)
O4 Al1 O3 108.9(2)
O1 Al1 O3 113.5(2)
O2 Al1 O3 107.1(2)
O8 Al2 O6 112.0(2)
O8 Al2 O5 108.2(2)
O6 Al2 O5 107.2(2)
O8 Al2 O7 107.7(2)
O6 Al2 O7 109.4(2)
O5 Al2 O7 112.4(2)
O1 C1 C4 112.4(6)
O1 C1 C3 110.1(5)
C4 C1 C3 109.3(6)
O1 C1 C2 107.5(6)
C4 C1 C2 108.8(6)
C3 C1 C2 108.6(6)
F2 C2 F1 108.4(7)
F2 C2 F3 107.7(6)
F1 C2 F3 107.4(6)
F2 C2 C1 111.1(6)
F1 C2 C1 110.6(6)
F3 C2 C1 111.4(6)
F4 C3 F6 108.9(6)
F4 C3 F5 107.5(6)
F6 C3 F5 106.0(6)
F4 C3 C1 112.2(6)
F6 C3 C1 110.2(6)
F5 C3 C1 111.9(6)
F9 C4 F7 108.1(6)
F9 C4 F8 107.1(7)
F7 C4 F8 106.1(6)
F9 C4 C1 113.6(6)
F7 C4 C1 111.6(7)
F8 C4 C1 109.9(6)
O2 C5 C8 112.3(5)
O2 C5 C7 110.6(6)
C8 C5 C7 109.7(6)
O2 C5 C6 106.1(5)
C8 C5 C6 109.3(6)
C7 C5 C6 108.8(6)
F10 C6 F12 109.0(6)
F10 C6 F11 107.2(6)
F12 C6 F11 106.3(6)
F10 C6 C5 111.3(6)
F12 C6 C5 111.8(6)
F11 C6 C5 111.0(6)
F13 C7 F14 108.4(7)
F13 C7 F15 107.3(6)
F14 C7 F15 107.5(6)
F13 C7 C5 109.9(6)
F14 C7 C5 111.6(6)
F15 C7 C5 112.0(6)
F17 C8 F18 106.9(6)
F17 C8 F16 105.8(6)
F18 C8 F16 106.1(6)
F17 C8 C5 112.3(7)
F18 C8 C5 113.9(6)
F16 C8 C5 111.3(6)
O3 C9 C11 110.4(5)
O3 C9 C10 108.5(6)
C11 C9 C10 109.7(6)
O3 C9 C12 110.2(6)
C11 C9 C12 109.6(6)
C10 C9 C12 108.4(6)
F20 C10 F19 110.0(6)
F20 C10 F21 106.6(6)
F19 C10 F21 108.7(6)
F20 C10 C9 109.9(6)
F19 C10 C9 112.4(6)
F21 C10 C9 109.0(6)
F23 C11 F22 107.5(6)
F23 C11 F24 107.6(6)
F22 C11 F24 106.8(6)
F23 C11 C9 111.4(6)
F22 C11 C9 112.4(6)
F24 C11 C9 110.9(6)
F25 C12 F26 109.1(6)
F25 C12 F27 107.8(6)
F26 C12 F27 107.4(6)
F25 C12 C9 111.1(6)
F26 C12 C9 112.0(6)
F27 C12 C9 109.3(6)
O4 C13 C14 112.6(6)
O4 C13 C15 107.4(6)
C14 C13 C15 109.9(7)
O4 C13 C16 112.2(6)
C14 C13 C16 107.4(7)
C15 C13 C16 107.2(7)
F28 C14 F30 108.4(8)
F28 C14 F29 104.7(8)
F30 C14 F29 106.9(7)
F28 C14 C13 112.6(6)
F30 C14 C13 115.8(8)
F29 C14 C13 107.6(8)
F31 C15 F33 107.5(8)
F31 C15 F32 108.4(7)
F33 C15 F32 107.5(7)
F31 C15 C13 112.6(7)
F33 C15 C13 110.5(7)
F32 C15 C13 110.2(7)
F35 C16 F36 111.9(8)
F35 C16 F34 106.1(8)
F36 C16 F34 104.7(8)
F35 C16 C13 115.7(7)
F36 C16 C13 110.5(7)
F34 C16 C13 107.2(8)
O5 C17 C18 111.5(6)
O5 C17 C20 107.3(6)
C18 C17 C20 109.3(6)
O5 C17 C19 110.4(6)
C18 C17 C19 109.4(6)
C20 C17 C19 108.9(6)
F38 C18 F37 108.0(7)
F38 C18 F39 108.6(6)
F37 C18 F39 106.9(6)
F38 C18 C17 111.3(7)
F37 C18 C17 109.3(6)
F39 C18 C17 112.4(7)
F40 C19 F42 107.0(7)
F40 C19 F41 107.9(6)
F42 C19 F41 107.5(6)
F40 C19 C17 111.3(6)
F42 C19 C17 110.7(6)
F41 C19 C17 112.2(6)
F44 C20 F43 108.4(6)
F44 C20 F45 107.0(6)
F43 C20 F45 106.7(6)
F44 C20 C17 111.9(6)
F43 C20 C17 111.1(6)
F45 C20 C17 111.5(6)
O6 C21 C22' 111.8(13)
O6 C21 C23 108.8(6)
C22' C21 C23 136.5(13)
O6 C21 C22 110.0(6)
C22' C21 C22 41.1(13)
C23 C21 C22 109.5(7)
O6 C21 C24 111.9(6)
C22' C21 C24 69.6(14)
C23 C21 C24 108.7(7)
C22 C21 C24 107.9(7)
O6 C21 C24' 107.3(13)
C22' C21 C24' 112.2(19)
C23 C21 C24' 68.5(13)
C22 C21 C24' 140.7(14)
C24 C21 C24' 44.9(13)
O6 C21 C23' 106.1(13)
C22' C21 C23' 113.0(18)
C23 C21 C23' 38.5(12)
C22 C21 C23' 75.0(13)
C24 C21 C23' 137.5(14)
C24' C21 C23' 105.9(18)
O7 C25 C27 107.0(5)
O7 C25 C28 111.3(6)
C27 C25 C28 110.2(6)
O7 C25 C26 111.3(5)
C27 C25 C26 108.7(6)
C28 C25 C26 108.3(6)
F55 C26 F56 109.1(7)
F55 C26 F57 108.2(7)
F56 C26 F57 108.1(6)
F55 C26 C25 110.7(6)
F56 C26 C25 109.9(6)
F57 C26 C25 110.7(6)
F59 C27 F58 107.7(6)
F59 C27 F60 106.9(6)
F58 C27 F60 105.8(6)
F59 C27 C25 112.6(6)
F58 C27 C25 111.3(6)
F60 C27 C25 112.2(5)
F61 C28 F63 108.1(7)
F61 C28 F62 108.2(7)
F63 C28 F62 107.6(7)
F61 C28 C25 112.9(6)
F63 C28 C25 109.9(6)
F62 C28 C25 110.0(6)
O8 C29 C30 112.3(6)
O8 C29 C31 110.3(5)
C30 C29 C31 109.2(6)
O8 C29 C32 107.6(5)
C30 C29 C32 108.4(6)
C31 C29 C32 108.9(5)
F66 C30 F64 107.8(6)
F66 C30 F65 107.5(6)
F64 C30 F65 106.7(6)
F66 C30 C29 113.3(6)
F64 C30 C29 111.5(6)
F65 C30 C29 109.8(6)
F68 C31 F67 108.4(6)
F68 C31 F69 107.7(6)
F67 C31 F69 107.8(6)
F68 C31 C29 110.9(6)
F67 C31 C29 110.0(6)
F69 C31 C29 112.0(6)
F71 C32 F72 107.6(6)
F71 C32 F70 108.3(6)
F72 C32 F70 106.7(6)
F71 C32 C29 111.3(6)
F72 C32 C29 110.4(6)
F70 C32 C29 112.3(6)
C1 O1 Al1 146.3(5)
C5 O2 Al1 147.1(5)
C9 O3 Al1 147.2(4)
C13 O4 Al1 147.3(5)
C17 O5 Al2 146.3(4)
C21 O6 Al2 148.1(4)
C25 O7 Al2 147.2(4)
C29 O8 Al2 145.5(4)
P4 P1 P3 60.90(10)
P4 P1 P2 57.66(10)
P3 P1 P2 57.50(9)
P4 P1 Ag2 110.73(11)
P3 P1 Ag2 110.38(10)
P2 P1 Ag2 62.49(7)
P3 P2 P4 60.65(10)
P3 P2 P1 57.31(9)
P4 P2 P1 57.19(10)
P3 P2 Ag2 110.64(10)
P4 P2 Ag2 110.76(11)
P1 P2 Ag2 62.99(7)
P1 P3 P2 65.20(10)
P1 P3 P4 59.50(10)
P2 P3 P4 59.78(10)
P1 P4 P2 65.15(9)
P1 P4 P3 59.60(10)
P2 P4 P3 59.56(10)
P6 P5 P7 61.01(10)
P6 P5 P16 57.75(10)
P7 P5 P16 57.52(9)
P6 P5 Ag2 113.04(11)
P7 P5 Ag2 108.41(10)
P16 P5 Ag2 62.78(7)
P5 P6 P16 64.93(10)
P5 P6 P7 59.68(10)
P16 P6 P7 59.46(10)
P16 P7 P5 64.87(10)
P16 P7 P6 59.66(11)
P5 P7 P6 59.31(10)
P10 P8 P9 65.01(9)
P10 P8 P11 59.48(10)
P9 P8 P11 59.40(10)
P11 P9 P8 60.54(10)
P11 P9 P10 57.27(10)
P8 P9 P10 57.30(9)
P11 P9 Ag1 111.11(10)
P8 P9 Ag1 110.59(10)
P10 P9 Ag1 63.08(7)
P11 P10 P8 60.73(10)
P11 P10 P9 57.36(9)
P8 P10 P9 57.70(10)
P11 P10 Ag1 110.59(11)
P8 P10 Ag1 110.33(11)
P9 P10 Ag1 62.38(7)
P10 P11 P9 65.37(10)
P10 P11 P8 59.80(10)
P9 P11 P8 60.06(10)
P14 P12 P15 61.06(12)
P14 P12 P13 57.49(11)
P15 P12 P13 58.05(11)
P14 P12 Ag1 110.72(11)
P15 P12 Ag1 111.36(11)
P13 P12 Ag1 62.89(7)
P14 P13 P15 60.53(11)
P14 P13 P12 57.08(10)
P15 P13 P12 57.05(11)
P14 P13 Ag1 110.30(12)
P15 P13 Ag1 110.45(12)
P12 P13 Ag1 62.78(7)
P12 P14 P13 65.44(10)
P12 P14 P15 59.66(11)
P13 P14 P15 60.25(12)
P12 P15 P13 64.90(10)
P12 P15 P14 59.28(11)
P13 P15 P14 59.22(12)
P7 P16 P6 60.88(10)
P7 P16 P5 57.61(9)
P6 P16 P5 57.31(10)
P7 P16 Ag2 108.42(10)
P6 P16 Ag2 112.59(11)
P5 P16 Ag2 62.70(7)
F46 C22 F48 111.0(10)
F46 C22 F47 106.1(9)
F48 C22 F47 106.1(8)
F46 C22 C21 110.8(9)
F48 C22 C21 109.5(8)
F47 C22 C21 113.1(8)
F51 C23 F49 106.0(9)
F51 C23 F50 103.9(9)
F49 C23 F50 109.8(10)
F51 C23 C21 112.1(8)
F49 C23 C21 113.6(8)
F50 C23 C21 111.0(9)
F53 C24 F54 106.2(9)
F53 C24 F52 106.9(8)
F54 C24 F52 109.6(10)
F53 C24 C21 111.4(8)
F54 C24 C21 110.2(9)
F52 C24 C21 112.2(8)
F47' C22' F46' 110(3)
F47' C22' F48' 111(3)
F46' C22' F48' 114(3)
F47' C22' C21 113(2)
F46' C22' C21 110(2)
F48' C22' C21 100(3)
F51' C23' F49' 112(4)
F51' C23' F50' 102(4)
F49' C23' F50' 105(3)
F51' C23' C21 121(4)
F49' C23' C21 108(3)
F50' C23' C21 108(2)
F53' C24' F52' 107(4)
F53' C24' F54' 104(3)
F52' C24' F54' 111(3)
F53' C24' C21 115(3)
F52' C24' C21 111(3)
F54' C24' C21 109(3)

loop_
_geom_bond_atom_site_label_1
_geom_bond_atom_site_label_2
_geom_bond_distance
Ag1 P9 2.548(2)
Ag1 P12 2.550(2)
Ag1 P13 2.552(2)
Ag1 P10 2.564(2)
Ag2 P2 2.551(2)
Ag2 P5 2.552(2)
Ag2 P16 2.554(2)
Ag2 P1 2.562(2)
Al1 O4 1.732(5)
Al1 O1 1.733(5)
Al1 O2 1.744(5)
Al1 O3 1.750(5)
Al2 O8 1.727(5)
Al2 O6 1.731(5)
Al2 O5 1.738(5)
Al2 O7 1.742(5)
C1 O1 1.352(8)
C1 C4 1.552(10)
C1 C3 1.566(9)
C1 C2 1.575(10)
C2 F2 1.318(9)
C2 F1 1.329(8)
C2 F3 1.362(8)
C3 F4 1.316(9)
C3 F6 1.346(8)
C3 F5 1.363(8)
C4 F9 1.326(9)
C4 F7 1.341(10)
C4 F8 1.350(10)
C5 O2 1.352(7)
C5 C8 1.515(11)
C5 C7 1.563(10)
C5 C6 1.578(10)
C6 F10 1.321(8)
C6 F12 1.328(9)
C6 F11 1.370(7)
C7 F13 1.337(9)
C7 F14 1.337(10)
C7 F15 1.342(8)
C8 F17 1.333(9)
C8 F18 1.353(8)
C8 F16 1.355(8)
C9 O3 1.363(8)
C9 C11 1.555(10)
C9 C10 1.567(10)
C9 C12 1.576(10)
C10 F20 1.322(9)
C10 F19 1.324(9)
C10 F21 1.357(9)
C11 F23 1.330(8)
C11 F22 1.340(8)
C11 F24 1.349(9)
C12 F25 1.325(9)
C12 F26 1.328(9)
C12 F27 1.347(9)
C13 O4 1.338(8)
C13 C14 1.540(11)
C13 C15 1.568(11)
C13 C16 1.567(10)
C14 F28 1.319(11)
C14 F30 1.333(10)
C14 F29 1.407(11)
C15 F31 1.286(11)
C15 F33 1.338(11)
C15 F32 1.381(10)
C16 F35 1.311(10)
C16 F36 1.313(10)
C16 F34 1.395(13)
C17 O5 1.355(7)
C17 C18 1.555(10)
C17 C20 1.556(10)
C17 C19 1.559(11)
C18 F38 1.322(10)
C18 F37 1.348(9)
C18 F39 1.348(8)
C19 F40 1.344(10)
C19 F42 1.345(9)
C19 F41 1.346(8)
C20 F44 1.320(9)
C20 F43 1.326(9)
C20 F45 1.364(8)
C21 O6 1.350(8)
C21 C22' 1.53(3)
C21 C23 1.544(11)
C21 C22 1.563(12)
C21 C24 1.585(12)
C21 C24' 1.63(4)
C21 C23' 1.64(4)
C25 O7 1.353(8)
C25 C27 1.549(9)
C25 C28 1.560(10)
C25 C26 1.589(10)
C26 F55 1.317(9)
C26 F56 1.331(10)
C26 F57 1.336(9)
C27 F59 1.329(8)
C27 F58 1.334(8)
C27 F60 1.370(7)
C28 F61 1.321(9)
C28 F63 1.334(9)
C28 F62 1.337(9)
C29 O8 1.354(8)
C29 C30 1.554(10)
C29 C31 1.575(10)
C29 C32 1.576(9)
C30 F66 1.333(9)
C30 F64 1.339(9)
C30 F65 1.348(8)
C31 F68 1.324(9)
C31 F67 1.340(8)
C31 F69 1.357(8)
C32 F71 1.319(9)
C32 F72 1.341(9)
C32 F70 1.347(8)
P1 P4 2.169(3)
P1 P3 2.171(3)
P1 P2 2.342(3)
P2 P3 2.176(3)
P2 P4 2.180(3)
P3 P4 2.200(3)
P5 P6 2.173(3)
P5 P7 2.181(3)
P5 P16 2.339(3)
P6 P16 2.184(3)
P6 P7 2.210(3)
P7 P16 2.179(3)
P8 P10 2.175(3)
P8 P9 2.184(3)
P8 P11 2.195(3)
P9 P11 2.170(3)
P9 P10 2.342(3)
P10 P11 2.168(3)
P12 P14 2.150(3)
P12 P15 2.158(3)
P12 P13 2.329(3)
P13 P14 2.160(3)
P13 P15 2.182(4)
P14 P15 2.189(4)
C22 F46 1.333(18)
C22 F48 1.346(12)
C22 F47 1.353(13)
C23 F51 1.343(13)
C23 F49 1.343(13)
C23 F50 1.361(16)
C24 F53 1.325(13)
C24 F54 1.327(16)
C24 F52 1.343(11)
C22' F47' 1.31(4)
C22' F46' 1.36(4)
C22' F48' 1.50(6)
C23' F51' 1.06(5)
C23' F49' 1.33(5)
C23' F50' 1.32(4)
C24' F53' 1.22(6)
C24' F52' 1.31(4)
C24' F54' 1.33(5)
